data_7241702
loop_
_publ_author_name
'Mu\~noz-Castro, Alvaro'
'Wang, Guocang'
'Ponduru, Tharun Teja'
'Dias, H. V. Rasika'

_publ_section_title
;
 Synthesis and characterization of N-heterocyclic carbene-MOEt<sub>2</sub>
 complexes (M = Cu, Ag, Au). Analysis of solvated auxiliary-ligand free
 [(NHC)M]<sup>+</sup> species.
;
_journal_issue 2
_journal_name_full 'Physical chemistry chemical physics : PCCP'
_journal_page_first 1577
_journal_page_last 1583
_journal_paper_doi 10.1039/d0cp05222a
_journal_volume 23
_journal_year 2021
_chemical_formula_moiety 'C22 H37 Au N O, F6 Sb'
_chemical_formula_sum 'C22 H37 Au F6 N O Sb'
_chemical_formula_weight 764.24
_space_group_crystal_system orthorhombic
_space_group_IT_number 61
_space_group_name_Hall '-P 2ac 2ab'
_space_group_name_H-M_alt 'P b c a'
_atom_sites_solution_hydrogens mixed
_atom_sites_solution_primary dual
_audit_creation_date 2020-03-11
_audit_creation_method
;
Olex2 1.2
(compiled 2018.05.29 svn.r3508 for OlexSys, GUI svn.r5506)
;
_audit_update_record
;
2020-07-15 deposited with the CCDC.	2020-11-30 downloaded from the CCDC.
;
_cell_angle_alpha 90
_cell_angle_beta 90
_cell_angle_gamma 90
_cell_formula_units_Z 8
_cell_length_a 12.9320(5)
_cell_length_b 16.4501(6)
_cell_length_c 24.4593(9)
_cell_measurement_reflns_used 9753
_cell_measurement_temperature 100.01
_cell_measurement_theta_max 33.29
_cell_measurement_theta_min 2.61
_cell_volume 5203.3(3)
_computing_cell_refinement 'SAINT V8.40A (?, 2016)'
_computing_data_reduction 'SAINT V8.40A (?, 2016)'
_computing_molecular_graphics 'Olex2 (Dolomanov et al., 2009)'
_computing_publication_material 'Olex2 (Dolomanov et al., 2009)'
_computing_structure_refinement 'ShelXL (Sheldrick, 2015)'
_computing_structure_solution 'ShelXT (Sheldrick, 2015)'
_diffrn_ambient_temperature 100.01
_diffrn_measured_fraction_theta_full 0.999
_diffrn_measured_fraction_theta_max 0.996
_diffrn_measurement_device_type 'Bruker APEX-II CCD'
_diffrn_measurement_method '\f and \w scans'
_diffrn_radiation_type MoK\a
_diffrn_radiation_wavelength 0.71073
_diffrn_reflns_av_R_equivalents 0.0461
_diffrn_reflns_av_unetI/netI 0.0250
_diffrn_reflns_Laue_measured_fraction_full 0.999
_diffrn_reflns_Laue_measured_fraction_max 0.996
_diffrn_reflns_limit_h_max 19
_diffrn_reflns_limit_h_min -19
_diffrn_reflns_limit_k_max 25
_diffrn_reflns_limit_k_min -25
_diffrn_reflns_limit_l_max 37
_diffrn_reflns_limit_l_min -37
_diffrn_reflns_number 81547
_diffrn_reflns_point_group_measured_fraction_full 0.999
_diffrn_reflns_point_group_measured_fraction_max 0.996
_diffrn_reflns_theta_full 25.242
_diffrn_reflns_theta_max 33.325
_diffrn_reflns_theta_min 2.605
_diffrn_standards_number 0
_exptl_absorpt_coefficient_mu 6.728
_exptl_absorpt_correction_T_max 0.7465
_exptl_absorpt_correction_T_min 0.4888
_exptl_absorpt_correction_type multi-scan
_exptl_absorpt_process_details
'SADABS-2016/2 (Bruker,2016/2) was used for absorption correction. wR2(int) was 0.1274 before and 0.0602 after correction. The Ratio of minimum to maximum transmission is 0.6548. The \l/2 correction factor is Not present.'
_exptl_crystal_colour colourless
_exptl_crystal_colour_primary colourless
_exptl_crystal_density_diffrn 1.951
_exptl_crystal_description parallelpipeds
_exptl_crystal_F_000 2944
_exptl_crystal_size_max 0.16
_exptl_crystal_size_mid 0.15
_exptl_crystal_size_min 0.07
_refine_diff_density_max 1.168
_refine_diff_density_min -0.803
_refine_diff_density_rms 0.127
_refine_ls_extinction_coef 0.000148(13)
_refine_ls_extinction_expression Fc^*^=kFc[1+0.001xFc^2^\l^3^/sin(2\q)]^-1/4^
_refine_ls_extinction_method 'SHELXL-2018/3 (Sheldrick 2018)'
_refine_ls_goodness_of_fit_ref 1.050
_refine_ls_hydrogen_treatment constr
_refine_ls_matrix_type full
_refine_ls_number_parameters 299
_refine_ls_number_reflns 10017
_refine_ls_number_restraints 0
_refine_ls_restrained_S_all 1.050
_refine_ls_R_factor_all 0.0349
_refine_ls_R_factor_gt 0.0233
_refine_ls_shift/su_max 0.003
_refine_ls_shift/su_mean 0.000
_refine_ls_structure_factor_coef Fsqd
_refine_ls_weighting_details 'w=1/[\s^2^(Fo^2^)+(0.0120P)^2^+8.1320P] where P=(Fo^2^+2Fc^2^)/3'
_refine_ls_weighting_scheme calc
_refine_ls_wR_factor_gt 0.0427
_refine_ls_wR_factor_ref 0.0458
_reflns_Friedel_coverage 0.000
_reflns_number_gt 8342
_reflns_number_total 10017
_reflns_threshold_expression 'I > 2\s(I)'
_cod_data_source_file d0cp05222a2.cif
_cod_data_source_block rad748_0m_a
_cod_depositor_comments 'Adding full bibliography for 7241701--7241703.cif.'
_cod_database_code 7241702
_shelx_shelxl_version_number 2018/3
_shelx_space_group_comment
;
The symmetry employed for this shelxl refinement is uniquely defined
by the following loop, which should always be used as a source of
symmetry information in preference to the above space-group names.
They are only intended as comments.
;
_shelx_estimated_absorpt_t_max 0.650
_shelx_estimated_absorpt_t_min 0.412
_olex2_refinement_description
;
1. Fixed Uiso
 At 1.2 times of:
  All C(H) groups, All C(H,H) groups
 At 1.5 times of:
  All C(H,H,H) groups, All O(H,H) groups
2.a Rotating group:
 O(HA,HB)
2.b Ternary CH refined with riding coordinates:
 C11(H11), C14(H14)
2.c Secondary CH2 refined with riding coordinates:
 C3(H3A,H3B), C19(H19A,H19B), C21(H21A,H21B)
2.d Aromatic/amide H refined with riding coordinates:
 C7(H7), C8(H8), C9(H9)
2.e Idealised Me refined as rotating group:
 C12(H12A,H12B,H12C), C13(H13A,H13B,H13C), C15(H15A,H15B,H15C), C16(H16A,H16B,
 H16C), C17(H17A,H17B,H17C), C18(H18A,H18B,H18C), C20(H20A,H20B,H20C), C22(H22A,
 H22B,H22C)
;
_olex2_submission_special_instructions 'No special instructions were received'

loop_
_space_group_symop_operation_xyz
'x, y, z'
'-x+1/2, -y, z+1/2'
'-x, y+1/2, -z+1/2'
'x+1/2, -y+1/2, -z'
'-x, -y, -z'
'x-1/2, y, -z-1/2'
'x, -y-1/2, z-1/2'
'-x-1/2, y-1/2, z'

loop_
_atom_site_label
_atom_site_type_symbol
_atom_site_fract_x
_atom_site_fract_y
_atom_site_fract_z
_atom_site_U_iso_or_equiv
_atom_site_adp_type
_atom_site_occupancy
_atom_site_site_symmetry_order
_atom_site_calc_flag
_atom_site_refinement_flags_posn
_atom_site_refinement_flags_adp
_atom_site_refinement_flags_occupancy
_atom_site_disorder_assembly
_atom_site_disorder_group
Au Au 0.83448(2) 0.41408(2) 0.66734(2) 0.01239(2) Uani 1 1 d . . . . .
O O 0.87314(12) 0.30175(9) 0.70152(7) 0.0169(3) Uani 1 1 d . . . . .
HA H 0.851971 0.299892 0.735373 0.025 Uiso 1 1 d GR . . . .
HB H 0.940249 0.297590 0.703881 0.025 Uiso 1 1 d GR . . . .
N N 0.72633(13) 0.53297(11) 0.60085(7) 0.0124(3) Uani 1 1 d . . . . .
C1 C 0.79569(15) 0.52055(13) 0.63814(8) 0.0137(4) Uani 1 1 d . . . . .
C2 C 0.70770(17) 0.62235(13) 0.58628(9) 0.0157(4) Uani 1 1 d . . . . .
C3 C 0.78126(18) 0.66529(13) 0.62633(10) 0.0187(4) Uani 1 1 d . . . . .
H3A H 0.741174 0.698258 0.652736 0.022 Uiso 1 1 calc R . . . .
H3B H 0.828533 0.701877 0.606126 0.022 Uiso 1 1 calc R . . . .
C4 C 0.84394(16) 0.59944(12) 0.65685(9) 0.0149(4) Uani 1 1 d . . . . .
C5 C 0.67330(15) 0.46560(12) 0.57350(8) 0.0123(3) Uani 1 1 d . . . . .
C6 C 0.57984(16) 0.43699(13) 0.59565(9) 0.0147(4) Uani 1 1 d . . . . .
C7 C 0.53152(17) 0.37243(14) 0.56876(9) 0.0176(4) Uani 1 1 d . . . . .
H7 H 0.467710 0.352227 0.582391 0.021 Uiso 1 1 calc R . . . .
C8 C 0.57461(18) 0.33726(14) 0.52270(10) 0.0193(4) Uani 1 1 d . . . . .
H8 H 0.539981 0.293831 0.504798 0.023 Uiso 1 1 calc R . . . .
C9 C 0.66814(17) 0.36533(14) 0.50268(9) 0.0176(4) Uani 1 1 d . . . . .
H9 H 0.697400 0.340368 0.471258 0.021 Uiso 1 1 calc R . . . .
C10 C 0.72042(16) 0.42966(13) 0.52778(9) 0.0141(4) Uani 1 1 d . . . . .
C11 C 0.53310(16) 0.46844(14) 0.64852(9) 0.0173(4) Uani 1 1 d . . . . .
H11 H 0.574252 0.516703 0.660549 0.021 Uiso 1 1 calc R . . . .
C12 C 0.5399(2) 0.40357(16) 0.69367(10) 0.0250(5) Uani 1 1 d . . . . .
H12A H 0.498572 0.356129 0.683180 0.038 Uiso 1 1 calc GR . . . .
H12B H 0.513283 0.426047 0.728004 0.038 Uiso 1 1 calc GR . . . .
H12C H 0.612162 0.387196 0.698592 0.038 Uiso 1 1 calc GR . . . .
C13 C 0.42055(18) 0.49573(17) 0.64069(12) 0.0265(5) Uani 1 1 d . . . . .
H13A H 0.417128 0.536380 0.611461 0.040 Uiso 1 1 calc GR . . . .
H13B H 0.394748 0.519507 0.674802 0.040 Uiso 1 1 calc GR . . . .
H13C H 0.377923 0.448711 0.630818 0.040 Uiso 1 1 calc GR . . . .
C14 C 0.82743(16) 0.45239(13) 0.50657(9) 0.0161(4) Uani 1 1 d . . . . .
H14 H 0.853038 0.499603 0.528486 0.019 Uiso 1 1 calc R . . . .
C15 C 0.82459(19) 0.47818(15) 0.44614(9) 0.0214(4) Uani 1 1 d . . . . .
H15A H 0.803651 0.431793 0.423563 0.032 Uiso 1 1 calc GR . . . .
H15B H 0.893459 0.496571 0.434885 0.032 Uiso 1 1 calc GR . . . .
H15C H 0.774868 0.522589 0.441461 0.032 Uiso 1 1 calc GR . . . .
C16 C 0.90290(18) 0.38152(16) 0.51485(11) 0.0227(5) Uani 1 1 d . . . . .
H16A H 0.901791 0.364582 0.553262 0.034 Uiso 1 1 calc GR . . . .
H16B H 0.972918 0.398912 0.504955 0.034 Uiso 1 1 calc GR . . . .
H16C H 0.882203 0.335776 0.491632 0.034 Uiso 1 1 calc GR . . . .
C17 C 0.59461(18) 0.64526(14) 0.59577(11) 0.0222(5) Uani 1 1 d . . . . .
H17A H 0.550198 0.611528 0.572546 0.033 Uiso 1 1 calc GR . . . .
H17B H 0.584288 0.702682 0.586604 0.033 Uiso 1 1 calc GR . . . .
H17C H 0.576815 0.636254 0.634241 0.033 Uiso 1 1 calc GR . . . .
C18 C 0.7345(2) 0.63778(15) 0.52660(10) 0.0238(5) Uani 1 1 d . . . . .
H18A H 0.807423 0.624648 0.520290 0.036 Uiso 1 1 calc GR . . . .
H18B H 0.722224 0.695110 0.517844 0.036 Uiso 1 1 calc GR . . . .
H18C H 0.691022 0.603513 0.503224 0.036 Uiso 1 1 calc GR . . . .
C19 C 0.83697(18) 0.60659(15) 0.71968(9) 0.0205(4) Uani 1 1 d . . . . .
H19A H 0.886156 0.567513 0.736151 0.025 Uiso 1 1 calc R . . . .
H19B H 0.859240 0.661893 0.730458 0.025 Uiso 1 1 calc R . . . .
C20 C 0.7293(2) 0.59080(16) 0.74361(11) 0.0258(5) Uani 1 1 d . . . . .
H20A H 0.679057 0.627270 0.726322 0.039 Uiso 1 1 calc GR . . . .
H20B H 0.730484 0.600797 0.783107 0.039 Uiso 1 1 calc GR . . . .
H20C H 0.709394 0.534229 0.736716 0.039 Uiso 1 1 calc GR . . . .
C21 C 0.95825(17) 0.59703(14) 0.63847(10) 0.0190(4) Uani 1 1 d . . . . .
H21A H 0.991559 0.548454 0.654611 0.023 Uiso 1 1 calc R . . . .
H21B H 0.960559 0.591013 0.598214 0.023 Uiso 1 1 calc R . . . .
C22 C 1.02071(19) 0.67227(16) 0.65455(12) 0.0274(5) Uani 1 1 d . . . . .
H22A H 1.090573 0.668185 0.639273 0.041 Uiso 1 1 calc GR . . . .
H22B H 1.024888 0.675793 0.694487 0.041 Uiso 1 1 calc GR . . . .
H22C H 0.986698 0.721043 0.640201 0.041 Uiso 1 1 calc GR . . . .
Sb Sb 0.67499(2) 0.29604(2) 0.85085(2) 0.01519(3) Uani 1 1 d . . . . .
F1 F 0.77576(13) 0.28518(11) 0.79560(6) 0.0336(4) Uani 1 1 d . . . . .
F2 F 0.57323(12) 0.26959(11) 0.79808(7) 0.0364(4) Uani 1 1 d . . . . .
F3 F 0.66010(17) 0.40484(10) 0.83251(8) 0.0457(5) Uani 1 1 d . . . . .
F4 F 0.77838(12) 0.32020(11) 0.90124(7) 0.0329(4) Uani 1 1 d . . . . .
F5 F 0.68982(14) 0.18581(9) 0.86556(7) 0.0324(4) Uani 1 1 d . . . . .
F6 F 0.57313(13) 0.30462(12) 0.90418(8) 0.0460(5) Uani 1 1 d . . . . .

loop_
_atom_site_aniso_label
_atom_site_aniso_U_11
_atom_site_aniso_U_22
_atom_site_aniso_U_33
_atom_site_aniso_U_23
_atom_site_aniso_U_13
_atom_site_aniso_U_12
Au 0.01265(3) 0.01333(4) 0.01120(3) 0.00041(3) -0.00118(3) 0.00031(3)
O 0.0165(7) 0.0185(7) 0.0158(7) 0.0026(6) 0.0014(6) 0.0018(6)
N 0.0123(7) 0.0125(8) 0.0124(8) -0.0003(6) -0.0004(6) 0.0007(6)
C1 0.0122(8) 0.0175(9) 0.0114(9) -0.0021(7) 0.0016(7) -0.0001(7)
C2 0.0182(9) 0.0118(9) 0.0170(10) 0.0004(8) -0.0024(8) 0.0018(7)
C3 0.0202(10) 0.0137(9) 0.0221(11) -0.0016(8) -0.0041(8) 0.0008(8)
C4 0.0163(9) 0.0121(9) 0.0163(10) -0.0026(7) -0.0027(7) -0.0015(7)
C5 0.0127(8) 0.0118(8) 0.0125(8) -0.0004(7) -0.0034(7) 0.0000(7)
C6 0.0136(8) 0.0154(9) 0.0151(10) 0.0007(8) -0.0020(7) 0.0002(7)
C7 0.0163(9) 0.0179(10) 0.0186(10) 0.0004(8) -0.0021(8) -0.0017(8)
C8 0.0219(10) 0.0167(10) 0.0193(11) -0.0018(8) -0.0051(8) -0.0031(8)
C9 0.0209(9) 0.0181(9) 0.0138(9) -0.0039(7) -0.0010(8) 0.0015(8)
C10 0.0140(8) 0.0142(9) 0.0142(9) 0.0005(7) -0.0026(7) 0.0018(7)
C11 0.0151(9) 0.0202(10) 0.0167(10) -0.0024(8) 0.0024(8) -0.0018(8)
C12 0.0264(11) 0.0310(13) 0.0177(11) 0.0019(10) 0.0037(9) -0.0050(10)
C13 0.0169(10) 0.0311(13) 0.0314(14) -0.0083(11) 0.0026(9) 0.0025(9)
C14 0.0153(9) 0.0183(10) 0.0147(9) -0.0003(7) 0.0006(8) 0.0015(8)
C15 0.0235(10) 0.0247(11) 0.0160(10) 0.0022(8) 0.0033(9) 0.0030(9)
C16 0.0185(10) 0.0267(12) 0.0230(12) 0.0025(10) 0.0012(9) 0.0064(9)
C17 0.0199(10) 0.0156(10) 0.0311(13) 0.0007(9) -0.0043(9) 0.0055(8)
C18 0.0366(13) 0.0169(10) 0.0179(11) 0.0038(9) 0.0016(10) 0.0021(9)
C19 0.0221(10) 0.0240(11) 0.0153(10) -0.0056(8) -0.0024(8) -0.0013(9)
C20 0.0279(12) 0.0303(13) 0.0191(11) -0.0074(10) 0.0038(9) -0.0008(10)
C21 0.0151(9) 0.0187(10) 0.0234(11) -0.0014(8) -0.0005(8) -0.0013(8)
C22 0.0206(11) 0.0243(12) 0.0374(15) -0.0015(11) -0.0039(10) -0.0073(9)
Sb 0.01275(6) 0.01865(6) 0.01417(6) -0.00276(5) 0.00067(5) -0.00006(5)
F1 0.0324(8) 0.0467(10) 0.0216(8) 0.0032(7) 0.0140(6) -0.0004(7)
F2 0.0242(7) 0.0443(10) 0.0406(10) -0.0223(8) -0.0161(7) 0.0127(7)
F3 0.0711(14) 0.0207(8) 0.0454(11) -0.0010(7) -0.0141(10) 0.0093(8)
F4 0.0263(8) 0.0447(10) 0.0278(9) -0.0078(7) -0.0096(6) -0.0059(7)
F5 0.0494(10) 0.0215(7) 0.0262(8) 0.0047(6) 0.0027(7) -0.0006(7)
F6 0.0309(9) 0.0605(13) 0.0465(11) -0.0266(10) 0.0225(8) -0.0098(9)

loop_
_atom_type_symbol
_atom_type_description
_atom_type_scat_dispersion_real
_atom_type_scat_dispersion_imag
_atom_type_scat_source
C C 0.0033 0.0016 'International Tables Vol C Tables 4.2.6.8 and 6.1.1.4'
H H 0.0000 0.0000 'International Tables Vol C Tables 4.2.6.8 and 6.1.1.4'
Au Au -2.0133 8.8022 'International Tables Vol C Tables 4.2.6.8 and 6.1.1.4'
F F 0.0171 0.0103 'International Tables Vol C Tables 4.2.6.8 and 6.1.1.4'
N N 0.0061 0.0033 'International Tables Vol C Tables 4.2.6.8 and 6.1.1.4'
O O 0.0106 0.0060 'International Tables Vol C Tables 4.2.6.8 and 6.1.1.4'
Sb Sb -0.5866 1.5461 'International Tables Vol C Tables 4.2.6.8 and 6.1.1.4'

loop_
_geom_angle_atom_site_label_1
_geom_angle_atom_site_label_2
_geom_angle_atom_site_label_3
_geom_angle
_geom_angle_site_symmetry_1
_geom_angle_site_symmetry_3
_geom_angle_publ_flag
C1 Au O 177.68(7) . . ?
Au O HA 109.6 . . ?
Au O HB 109.5 . . ?
HA O HB 104.3 . . ?
C1 N C2 115.09(18) . . ?
C1 N C5 121.76(18) . . ?
C5 N C2 123.11(16) . . ?
N C1 Au 125.15(16) . . ?
N C1 C4 111.33(19) . . ?
C4 C1 Au 123.52(15) . . ?
N C2 C3 101.27(16) . . ?
C17 C2 N 110.60(17) . . ?
C17 C2 C3 112.47(19) . . ?
C18 C2 N 110.33(18) . . ?
C18 C2 C3 113.2(2) . . ?
C18 C2 C17 108.81(19) . . ?
C2 C3 H3A 110.1 . . ?
C2 C3 H3B 110.1 . . ?
C2 C3 C4 108.08(17) . . ?
H3A C3 H3B 108.4 . . ?
C4 C3 H3A 110.1 . . ?
C4 C3 H3B 110.1 . . ?
C1 C4 C3 103.83(17) . . ?
C1 C4 C19 110.05(18) . . ?
C1 C4 C21 106.55(17) . . ?
C3 C4 C21 112.27(19) . . ?
C19 C4 C3 113.39(18) . . ?
C19 C4 C21 110.33(18) . . ?
C6 C5 N 118.68(18) . . ?
C10 C5 N 118.62(18) . . ?
C10 C5 C6 122.62(19) . . ?
C5 C6 C11 123.81(19) . . ?
C7 C6 C5 117.2(2) . . ?
C7 C6 C11 118.82(19) . . ?
C6 C7 H7 119.3 . . ?
C8 C7 C6 121.4(2) . . ?
C8 C7 H7 119.3 . . ?
C7 C8 H8 120.0 . . ?
C7 C8 C9 120.0(2) . . ?
C9 C8 H8 120.0 . . ?
C8 C9 H9 119.3 . . ?
C8 C9 C10 121.3(2) . . ?
C10 C9 H9 119.3 . . ?
C5 C10 C14 124.17(19) . . ?
C9 C10 C5 117.30(19) . . ?
C9 C10 C14 118.38(19) . . ?
C6 C11 H11 108.0 . . ?
C6 C11 C12 110.63(19) . . ?
C6 C11 C13 111.77(19) . . ?
C12 C11 H11 108.0 . . ?
C13 C11 H11 108.0 . . ?
C13 C11 C12 110.3(2) . . ?
C11 C12 H12A 109.5 . . ?
C11 C12 H12B 109.5 . . ?
C11 C12 H12C 109.5 . . ?
H12A C12 H12B 109.5 . . ?
H12A C12 H12C 109.5 . . ?
H12B C12 H12C 109.5 . . ?
C11 C13 H13A 109.5 . . ?
C11 C13 H13B 109.5 . . ?
C11 C13 H13C 109.5 . . ?
H13A C13 H13B 109.5 . . ?
H13A C13 H13C 109.5 . . ?
H13B C13 H13C 109.5 . . ?
C10 C14 H14 108.0 . . ?
C10 C14 C15 111.89(18) . . ?
C10 C14 C16 110.26(18) . . ?
C15 C14 H14 108.0 . . ?
C16 C14 H14 108.0 . . ?
C16 C14 C15 110.58(18) . . ?
C14 C15 H15A 109.5 . . ?
C14 C15 H15B 109.5 . . ?
C14 C15 H15C 109.5 . . ?
H15A C15 H15B 109.5 . . ?
H15A C15 H15C 109.5 . . ?
H15B C15 H15C 109.5 . . ?
C14 C16 H16A 109.5 . . ?
C14 C16 H16B 109.5 . . ?
C14 C16 H16C 109.5 . . ?
H16A C16 H16B 109.5 . . ?
H16A C16 H16C 109.5 . . ?
H16B C16 H16C 109.5 . . ?
C2 C17 H17A 109.5 . . ?
C2 C17 H17B 109.5 . . ?
C2 C17 H17C 109.5 . . ?
H17A C17 H17B 109.5 . . ?
H17A C17 H17C 109.5 . . ?
H17B C17 H17C 109.5 . . ?
C2 C18 H18A 109.5 . . ?
C2 C18 H18B 109.5 . . ?
C2 C18 H18C 109.5 . . ?
H18A C18 H18B 109.5 . . ?
H18A C18 H18C 109.5 . . ?
H18B C18 H18C 109.5 . . ?
C4 C19 H19A 108.6 . . ?
C4 C19 H19B 108.6 . . ?
H19A C19 H19B 107.5 . . ?
C20 C19 C4 114.85(19) . . ?
C20 C19 H19A 108.6 . . ?
C20 C19 H19B 108.6 . . ?
C19 C20 H20A 109.5 . . ?
C19 C20 H20B 109.5 . . ?
C19 C20 H20C 109.5 . . ?
H20A C20 H20B 109.5 . . ?
H20A C20 H20C 109.5 . . ?
H20B C20 H20C 109.5 . . ?
C4 C21 H21A 108.7 . . ?
C4 C21 H21B 108.7 . . ?
H21A C21 H21B 107.6 . . ?
C22 C21 C4 114.18(19) . . ?
C22 C21 H21A 108.7 . . ?
C22 C21 H21B 108.7 . . ?
C21 C22 H22A 109.5 . . ?
C21 C22 H22B 109.5 . . ?
C21 C22 H22C 109.5 . . ?
H22A C22 H22B 109.5 . . ?
H22A C22 H22C 109.5 . . ?
H22B C22 H22C 109.5 . . ?
F1 Sb F2 88.28(8) . . ?
F3 Sb F1 89.42(9) . . ?
F3 Sb F2 89.12(8) . . ?
F3 Sb F4 91.64(8) . . ?
F3 Sb F5 177.17(8) . . ?
F3 Sb F6 91.30(10) . . ?
F4 Sb F1 89.91(8) . . ?
F4 Sb F2 178.03(7) . . ?
F5 Sb F1 88.57(8) . . ?
F5 Sb F2 88.83(8) . . ?
F5 Sb F4 90.35(8) . . ?
F5 Sb F6 90.65(9) . . ?
F6 Sb F1 178.30(8) . . ?
F6 Sb F2 90.19(8) . . ?
F6 Sb F4 91.61(8) . . ?

loop_
_geom_bond_atom_site_label_1
_geom_bond_atom_site_label_2
_geom_bond_distance
_geom_bond_site_symmetry_2
_geom_bond_publ_flag
Au O 2.0889(15) . ?
Au C1 1.957(2) . ?
O HA 0.8726 . ?
O HB 0.8725 . ?
N C1 1.295(3) . ?
N C2 1.532(3) . ?
N C5 1.465(3) . ?
C1 C4 1.511(3) . ?
C2 C3 1.537(3) . ?
C2 C17 1.528(3) . ?
C2 C18 1.522(3) . ?
C3 H3A 0.9900 . ?
C3 H3B 0.9900 . ?
C3 C4 1.545(3) . ?
C4 C19 1.544(3) . ?
C4 C21 1.546(3) . ?
C5 C6 1.406(3) . ?
C5 C10 1.404(3) . ?
C6 C7 1.397(3) . ?
C6 C11 1.518(3) . ?
C7 H7 0.9500 . ?
C7 C8 1.384(3) . ?
C8 H8 0.9500 . ?
C8 C9 1.384(3) . ?
C9 H9 0.9500 . ?
C9 C10 1.398(3) . ?
C10 C14 1.524(3) . ?
C11 H11 1.0000 . ?
C11 C12 1.538(3) . ?
C11 C13 1.535(3) . ?
C12 H12A 0.9800 . ?
C12 H12B 0.9800 . ?
C12 H12C 0.9800 . ?
C13 H13A 0.9800 . ?
C13 H13B 0.9800 . ?
C13 H13C 0.9800 . ?
C14 H14 1.0000 . ?
C14 C15 1.538(3) . ?
C14 C16 1.534(3) . ?
C15 H15A 0.9800 . ?
C15 H15B 0.9800 . ?
C15 H15C 0.9800 . ?
C16 H16A 0.9800 . ?
C16 H16B 0.9800 . ?
C16 H16C 0.9800 . ?
C17 H17A 0.9800 . ?
C17 H17B 0.9800 . ?
C17 H17C 0.9800 . ?
C18 H18A 0.9800 . ?
C18 H18B 0.9800 . ?
C18 H18C 0.9800 . ?
C19 H19A 0.9900 . ?
C19 H19B 0.9900 . ?
C19 C20 1.533(3) . ?
C20 H20A 0.9800 . ?
C20 H20B 0.9800 . ?
C20 H20C 0.9800 . ?
C21 H21A 0.9900 . ?
C21 H21B 0.9900 . ?
C21 C22 1.529(3) . ?
C22 H22A 0.9800 . ?
C22 H22B 0.9800 . ?
C22 H22C 0.9800 . ?
Sb F1 1.8858(15) . ?
Sb F2 1.8940(15) . ?
Sb F3 1.8551(17) . ?
Sb F4 1.8614(15) . ?
Sb F5 1.8586(15) . ?
Sb F6 1.8592(16) . ?

loop_
_geom_torsion_atom_site_label_1
_geom_torsion_atom_site_label_2
_geom_torsion_atom_site_label_3
_geom_torsion_atom_site_label_4
_geom_torsion
_geom_torsion_site_symmetry_1
_geom_torsion_site_symmetry_2
_geom_torsion_site_symmetry_3
_geom_torsion_site_symmetry_4
_geom_torsion_publ_flag
Au C1 C4 C3 -174.84(15) . . . . ?
Au C1 C4 C19 -53.2(2) . . . . ?
Au C1 C4 C21 66.5(2) . . . . ?
N C1 C4 C3 5.1(2) . . . . ?
N C1 C4 C19 126.8(2) . . . . ?
N C1 C4 C21 -113.6(2) . . . . ?
N C2 C3 C4 5.3(2) . . . . ?
N C5 C6 C7 -179.68(18) . . . . ?
N C5 C6 C11 -3.8(3) . . . . ?
N C5 C10 C9 179.77(18) . . . . ?
N C5 C10 C14 4.2(3) . . . . ?
C1 N C2 C3 -2.3(2) . . . . ?
C1 N C2 C17 -121.7(2) . . . . ?
C1 N C2 C18 117.9(2) . . . . ?
C1 N C5 C6 91.4(2) . . . . ?
C1 N C5 C10 -85.5(2) . . . . ?
C1 C4 C19 C20 -49.9(3) . . . . ?
C1 C4 C21 C22 -179.3(2) . . . . ?
C2 N C1 Au 178.10(14) . . . . ?
C2 N C1 C4 -1.8(2) . . . . ?
C2 N C5 C6 -91.1(2) . . . . ?
C2 N C5 C10 92.0(2) . . . . ?
C2 C3 C4 C1 -6.3(2) . . . . ?
C2 C3 C4 C19 -125.8(2) . . . . ?
C2 C3 C4 C21 108.4(2) . . . . ?
C3 C4 C19 C20 65.9(3) . . . . ?
C3 C4 C21 C22 67.6(3) . . . . ?
C5 N C1 Au -4.2(3) . . . . ?
C5 N C1 C4 175.87(17) . . . . ?
C5 N C2 C3 -179.94(18) . . . . ?
C5 N C2 C17 60.6(3) . . . . ?
C5 N C2 C18 -59.8(3) . . . . ?
C5 C6 C7 C8 0.9(3) . . . . ?
C5 C6 C11 C12 -109.8(2) . . . . ?
C5 C6 C11 C13 126.9(2) . . . . ?
C5 C10 C14 C15 -124.0(2) . . . . ?
C5 C10 C14 C16 112.5(2) . . . . ?
C6 C5 C10 C9 2.9(3) . . . . ?
C6 C5 C10 C14 -172.59(19) . . . . ?
C6 C7 C8 C9 0.8(3) . . . . ?
C7 C6 C11 C12 66.0(3) . . . . ?
C7 C6 C11 C13 -57.3(3) . . . . ?
C7 C8 C9 C10 -0.7(3) . . . . ?
C8 C9 C10 C5 -1.1(3) . . . . ?
C8 C9 C10 C14 174.7(2) . . . . ?
C9 C10 C14 C15 60.5(3) . . . . ?
C9 C10 C14 C16 -63.0(3) . . . . ?
C10 C5 C6 C7 -2.8(3) . . . . ?
C10 C5 C6 C11 173.0(2) . . . . ?
C11 C6 C7 C8 -175.1(2) . . . . ?
C17 C2 C3 C4 123.3(2) . . . . ?
C18 C2 C3 C4 -112.8(2) . . . . ?
C19 C4 C21 C22 -59.9(3) . . . . ?
C21 C4 C19 C20 -167.2(2) . . . . ?
